data_4134593
loop_
_publ_author_name
'Liu, Bo'
'B\"ockmann, Marcus'
'Jiang, Wei'
'Doltsinis, Nikos L.'
'Wang, Zhaohui'

_publ_section_title
;
 Perylene Diimide-Embedded Double [8]Helicenes.
;
_journal_name_full 'Journal of the American Chemical Society'
_journal_paper_doi 10.1021/jacs.0c00954
_journal_year 2020
_chemical_formula_moiety 'C H Cl3, C98 H78 N2 O4'
_chemical_formula_sum 'C99 H79 Cl3 N2 O4'
_chemical_formula_weight 1466.99
_space_group_crystal_system triclinic
_space_group_IT_number 2
_space_group_name_Hall '-P 1'
_space_group_name_H-M_alt 'P -1'
_atom_sites_solution_hydrogens mixed
_atom_sites_solution_primary dual
_audit_creation_date 2019-04-10
_audit_creation_method
;
Olex2 1.2
(compiled 2018.05.29 svn.r3508 for OlexSys, GUI svn.r5506)
;
_cell_angle_alpha 69.440(2)
_cell_angle_beta 82.721(2)
_cell_angle_gamma 80.7830(10)
_cell_formula_units_Z 1
_cell_length_a 7.71580(10)
_cell_length_b 15.2504(3)
_cell_length_c 16.7377(3)
_cell_measurement_reflns_used 33457
_cell_measurement_temperature 169.98(10)
_cell_measurement_theta_max 74.8720
_cell_measurement_theta_min 2.7810
_cell_volume 1814.96(6)
_computing_cell_refinement 'CrysAlisPro 1.171.40.14e (Rigaku OD, 2018)'
_computing_data_collection 'CrysAlisPro 1.171.40.14e (Rigaku OD, 2018)'
_computing_data_reduction 'CrysAlisPro 1.171.40.14e (Rigaku OD, 2018)'
_computing_molecular_graphics 'Olex2 (Dolomanov et al., 2009)'
_computing_publication_material 'Olex2 (Dolomanov et al., 2009)'
_computing_structure_refinement 'ShelXL (Sheldrick, 2015)'
_computing_structure_solution 'ShelXT (Sheldrick, 2015)'
_diffrn_ambient_environment N~2~
_diffrn_ambient_temperature 169.98(10)
_diffrn_detector 'CCD plate'
_diffrn_detector_type HyPix
_diffrn_measured_fraction_theta_full 0.999
_diffrn_measured_fraction_theta_max 0.966
_diffrn_measurement_details
;
List of Runs (angles in degrees, time in seconds):

  # Type    Start    End  Width  t~exp~   \w     \q     \k     \f   Frames
--------------------------------------------------------------------------
  1  \w     -1.00  45.00   0.50    1.00    --   26.00  86.00  97.65   92
  2  \w     24.00 119.00   0.50    1.00    --   46.95  77.00 120.00  190
  3  \w     73.00 119.00   0.50    1.00    --   46.95 131.00 122.00   92
  4  \w     73.00 169.00   0.50    3.00    --  103.25 131.00 122.00  192
  5  \w    103.00 136.00   0.50    3.00    --   90.00  67.00 -37.85   66
  6  \w     69.00 119.00   0.50    1.00    --   46.95 138.00 -62.00  100
  7  \w     69.00 169.00   0.50    3.00    --  103.25 138.00 -62.00  200
  8  \w     71.00  97.00   0.50    3.00    --   90.00  67.00 -37.85   52
  9  \w     42.00  75.00   0.50    1.00    --   66.00  83.00 -11.50   66
 10  \w     31.00  64.00   0.50    1.00    --   54.00  81.00 -24.36   66
 11  \w     36.00  72.00   0.50    1.00    --   58.00  76.00   3.75   72
 12  \w     47.00  82.00   0.50    1.00    --   70.00  79.00  54.29   70
 13  \w     33.00  69.00   0.50    1.00    --   54.00  75.00 157.53   72
 14  \w     32.00  57.00   0.50    1.00    --   54.00  77.00 131.43   50
 15  \w     36.00  62.00   0.50    1.00    --   58.00  76.00  81.42   52
 16  \w     37.00  62.00   0.50    1.00    --   58.00  76.00  58.21   50
 17  \w     35.00  61.00   0.50    1.00    --   58.00  77.00  16.43   52
 18  \w     26.00 122.00   0.50    1.00    --   50.00  81.00 -65.42  192
 19  \w     41.00  66.00   0.50    1.00    --   62.00  75.00-156.33   50
 20  \w     38.00  65.00   0.50    1.00    --   62.00  80.00-107.85   54
 21  \w     48.00  73.00   0.50    1.00    --   70.00  78.00 -75.84   50
 22  \w     34.00 121.00   0.50    1.00    --   46.95  19.00 -90.00  174
 23  \w     26.00 122.00   0.50    1.00    --   50.00  80.00-114.75  192
 24  \w     32.00  75.00   0.50    3.00    --  103.25 -45.00-180.00   86
 25  \w     32.00 125.00   0.50    3.00    --  103.25 -77.00-150.00  186
 26  \w     31.00 126.00   0.50    3.00    --  103.25-138.00-123.00  190
 27  \w     31.00 121.00   0.50    3.00    --  103.25-131.00  51.00  180
 28  \w     45.00 116.00   0.50    3.00    --  103.25-125.00  90.00  142
 29  \w     32.00 120.00   0.50    3.00    --  103.25 -61.00  30.00  176
 30  \w     20.00  98.00   0.50    1.00    --   46.95-131.00  51.00  156
 31  \w     24.00 102.00   0.50    1.00    --   46.95-138.00-123.00  156
 32  \w     25.00 122.00   0.50    1.00    --   50.00  82.00-155.68  194
 33  \w     11.00  37.00   0.50    1.00    --   42.00  94.00   3.96   52
 34  \w    -45.00 -14.00   0.50    1.00    --    6.00 132.00  43.55   62
 35  \w    -64.00 -33.00   0.50    1.00    --   10.00 171.00 -39.11   62
 36  \w     -3.00  29.00   0.50    1.00    --   30.00  98.00-148.50   64
 37  \w    -87.00 -51.00   0.50    1.00    --  -70.00 -68.00  -0.51   72
 38  \w    -79.00 -53.00   0.50    3.00    --  -78.00 -81.00  46.15   52
 39  \w    -67.00 -41.00   0.50    1.00    --  -66.00 -83.00  92.89   52
 40  \w    -63.00 -37.00   0.50    1.00    --  -62.00 -82.00 121.21   52
 41  \w    -77.00 -51.00   0.50    3.00    --  -74.00 -80.00 131.82   52
 42  \w    -79.00 -53.00   0.50    3.00    --  -78.00 -81.00 160.30   52
 43  \w    -83.00 -57.00   0.50    3.00    --  -82.00 -83.00 117.17   52
 44  \w    -85.00 -40.00   0.50    1.00    --  -62.00 -74.00 157.86   90
 45  \w    -89.00 -52.00   0.50    3.00    --  -78.00 -83.00  83.11   74
 46  \w    -91.00 -60.00   0.50    3.00    --  -82.00 -74.00  62.64   62
 47  \w    -84.00 -57.00   0.50    3.00    --  -82.00 -82.00 -21.64   54
 48  \w    -70.00 -40.00   0.50    1.00    --  -62.00 -74.00 -84.32   60
 49  \w    -72.00 -46.00   0.50    1.00    --  -70.00 -82.00-134.06   52
 50  \w    -71.00 -45.00   0.50    1.00    --  -70.00 -81.00-174.59   52
 51  \w    -82.00 -56.00   0.50    3.00    --  -82.00 -83.00-112.65   52
 52  \w    -81.00 -52.00   0.50    3.00    --  -78.00 -83.00 -72.43   58
 53  \w    -81.00 -56.00   0.50    3.00    --  -82.00 -83.00 -50.49   50
 54  \w    -87.00 -61.00   0.50    3.00    --  -82.00 -72.00 -12.95   52
 55  \w    -91.00 -65.00   0.50    3.00    --  -86.00 -73.00 -37.17   52
 56  \w    -94.00 -60.00   0.50    3.00    --  -86.00 -83.00  24.22   68
 57  \w    -92.00 -65.00   0.50    3.00    --  -86.00 -73.00  79.78   54
 58  \w    -88.00 -60.00   0.50    3.00    --  -86.00 -83.00 167.86   56
 59  \w    -94.00 -68.00   0.50    3.00    --  -86.00 -64.00 177.60   52
 60  \w   -120.00 -34.00   0.50    1.00    --  -46.95 -38.00  90.00  172
 61  \w   -104.00 -72.00   0.50    3.00    --  -90.00 -66.00  38.68   64
 62  \w   -109.00 -82.00   0.50    3.00    --  -99.00 -63.00  69.39   54
 63  \w   -110.00 -77.00   0.50    3.00    --  -99.00 -74.00  11.33   66
 64  \w   -106.00 -81.00   0.50    3.00    --  -99.00 -65.00 -68.86   50
 65  \w    -92.00 -59.00   0.50    3.00    --  -82.00 -78.00-105.81   66
 66  \w    -90.00 -63.00   0.50    3.00    --  -86.00 -83.00-123.87   54
 67  \w   -100.00 -73.00   0.50    3.00    --  -90.00 -66.00 -91.91   54
 68  \w   -117.00 -69.00   0.50    3.00    --  -90.00 -75.00-118.24   96
 69  \w   -112.00 -79.00   0.50    3.00    --  -99.00 -69.00-174.66   66
 70  \w   -119.00 -62.00   0.50    1.00    --  -46.95-138.00-123.00  114
 71  \w   -127.00 -74.00   0.50    3.00    --  -90.00 -60.00-166.37  106
 72  \w   -128.00 -80.00   0.50    3.00    --  -99.00 -70.00 -83.67   96
 73  \w   -119.00 -67.00   0.50    1.00    --  -46.95-131.00  51.00  104
 74  \w   -150.00 -72.00   0.50    3.00    --  -94.00 -76.00 -28.36  156
 75  \w   -139.00-113.00   0.50    3.00    --  -99.00 -63.00  69.39   52
 76  \w   -151.00 -96.00   0.50    3.00    --  -82.00 -74.00  62.64  110
 77  \w   -138.00 -78.00   0.50    3.00    --  -99.00 -77.00 156.39  120
 78  \w   -142.00 -81.00   0.50    3.00    --  -99.00 -77.00 150.00  122
 79  \w   -159.00 -73.00   0.50    3.00    --  -99.00 -83.00 130.35  172
 80  \w   -168.00 -67.00   0.50    3.00    --  -99.00-131.00  51.00  202
 81  \w   -158.00-123.00   0.50    3.00    --  -86.00 -73.00 -37.17   70
 82  \w   -167.00-131.00   0.50    3.00    --  -99.00 -70.00 -83.67   72
 83  \w   -162.00-122.00   0.50    3.00    --  -99.00 -65.00 -68.86   80
 84  \w   -163.00 -76.00   0.50    3.00    --  -99.00 -77.00   0.00  174
 85  \w   -157.00-128.00   0.50    3.00    --  -90.00 -60.00-166.37   58
 86  \w   -167.00 -75.00   0.50    3.00    --  -99.00 -79.00-106.77  184
 87  \w   -168.00 -62.00   0.50    3.00    --  -99.00-138.00-123.00  212
 88  \w   -166.00 -77.00   0.50    3.00    --  -99.00 -78.00  46.84  178
 89  \w   -163.00 -76.00   0.50    3.00    --  -99.00 -78.00 113.28  174
 90  \w   -161.00 -73.00   0.50    3.00    --  -99.00 -83.00 175.02  176
 91  \w   -167.00 -83.00   0.50    3.00    --  -99.00 -63.00  55.00  168
 92  \w   -112.00 -27.00   0.50    3.00    --  -99.00  61.00 -30.00  170
 93  \w   -102.00 -17.00   0.50    1.00    --  -46.95 138.00 -62.00  170
 94  \w      7.00  37.00   0.50    1.00    --   38.00  94.00 177.15   60
 95  \w    -98.00 -14.00   0.50    1.00    --  -46.95 131.00 122.00  168
 96  \w   -121.00 -26.00   0.50    3.00    --  -99.00 131.00 122.00  190
 97  \w   -126.00 -26.00   0.50    3.00    --  -99.00 138.00 -62.00  200
 98  \w   -111.00 -28.00   0.50    3.00    --  -99.00  45.00-180.00  166
 99  \w   -166.00 -76.00   0.50    3.00    --  -99.00 -77.00-141.14  180
;
_diffrn_measurement_device 'four-circle diffractometer'
_diffrn_measurement_device_type 'XtaLAB Synergy R, HyPix'
_diffrn_measurement_method '\w scans'
_diffrn_orient_matrix_type 'CrysAlisPro convention (1999,Acta A55,543-557)'
_diffrn_orient_matrix_UB_11 0.1853967000
_diffrn_orient_matrix_UB_12 0.0279801000
_diffrn_orient_matrix_UB_13 -0.0052623000
_diffrn_orient_matrix_UB_21 0.0036549000
_diffrn_orient_matrix_UB_22 0.0376062000
_diffrn_orient_matrix_UB_23 -0.0984224000
_diffrn_orient_matrix_UB_31 -0.0822752000
_diffrn_orient_matrix_UB_32 0.0981149000
_diffrn_orient_matrix_UB_33 0.0022993000
_diffrn_radiation_monochromator mirror
_diffrn_radiation_probe x-ray
_diffrn_radiation_type CuK\a
_diffrn_radiation_wavelength 1.54184
_diffrn_reflns_av_R_equivalents 0.0576
_diffrn_reflns_av_unetI/netI 0.0192
_diffrn_reflns_Laue_measured_fraction_full 0.999
_diffrn_reflns_Laue_measured_fraction_max 0.966
_diffrn_reflns_limit_h_max 9
_diffrn_reflns_limit_h_min -9
_diffrn_reflns_limit_k_max 19
_diffrn_reflns_limit_k_min -18
_diffrn_reflns_limit_l_max 20
_diffrn_reflns_limit_l_min -20
_diffrn_reflns_number 64481
_diffrn_reflns_point_group_measured_fraction_full 0.999
_diffrn_reflns_point_group_measured_fraction_max 0.966
_diffrn_reflns_theta_full 67.684
_diffrn_reflns_theta_max 75.081
_diffrn_reflns_theta_min 2.828
_diffrn_source 'Rotating-anode X-ray tube'
_diffrn_source_type 'PhotonJet R (Cu) X-ray Source'
_exptl_absorpt_coefficient_mu 1.611
_exptl_absorpt_correction_T_max 1.00000
_exptl_absorpt_correction_T_min 0.42327
_exptl_absorpt_correction_type multi-scan
_exptl_absorpt_process_details
;
CrysAlisPro 1.171.40.14e (Rigaku Oxford Diffraction, 2018)
Empirical absorption correction using spherical harmonics,
 implemented in SCALE3 ABSPACK scaling algorithm.
;
_exptl_crystal_colour red
_exptl_crystal_colour_primary red
_exptl_crystal_density_diffrn 1.342
_exptl_crystal_description plate
_exptl_crystal_F_000 770
_exptl_crystal_size_max 0.62
_exptl_crystal_size_mid 0.23
_exptl_crystal_size_min 0.05
_refine_diff_density_max 0.497
_refine_diff_density_min -0.510
_refine_diff_density_rms 0.062
_refine_ls_extinction_method none
_refine_ls_goodness_of_fit_ref 1.050
_refine_ls_hydrogen_treatment constr
_refine_ls_matrix_type full
_refine_ls_number_parameters 572
_refine_ls_number_reflns 7216
_refine_ls_number_restraints 309
_refine_ls_restrained_S_all 1.083
_refine_ls_R_factor_all 0.0777
_refine_ls_R_factor_gt 0.0738
_refine_ls_shift/su_max 0.001
_refine_ls_shift/su_mean 0.000
_refine_ls_structure_factor_coef Fsqd
_refine_ls_weighting_details 'w=1/[\s^2^(Fo^2^)+(0.1330P)^2^+0.8104P] where P=(Fo^2^+2Fc^2^)/3'
_refine_ls_weighting_scheme calc
_refine_ls_wR_factor_gt 0.2179
_refine_ls_wR_factor_ref 0.2227
_reflns_Friedel_coverage 0.000
_reflns_number_gt 6490
_reflns_number_total 7216
_reflns_threshold_expression 'I > 2\s(I)'
_cod_data_source_file ja0c00954_si_006.cif
_cod_data_source_block tx573a
_cod_database_code 4134593
_shelx_shelxl_version_number 2017/1
_chemical_oxdiff_formula CHON
_chemical_oxdiff_usercomment CHON
_shelx_space_group_comment
;
The symmetry employed for this shelxl refinement is uniquely defined
by the following loop, which should always be used as a source of
symmetry information in preference to the above space-group names.
They are only intended as comments.
;
_reflns_odcompleteness_completeness 99.95
_reflns_odcompleteness_iscentric 1
_reflns_odcompleteness_theta 66.97
_olex2_refinement_description
;
1. Fixed Uiso
 At 1.2 times of:
  All C(H) groups, All C(H,H) groups, All C(H,H,H,H) groups
 At 1.5 times of:
  All C(H,H,H) groups
2. Restrained distances
 Cl1-C50 = Cl3-C50 = Cl2-C50
 1.76 with sigma of 0.01
 C49A-C48A = C48A-C47A = C47A-C46 = C46-C45 = C45-C39
 1.54 with sigma of 0.01
 C47A-C49A
 2.5 with sigma of 0.02
3. Uiso/Uaniso restraints and constraints
Cl2 \\sim Cl1 \\sim C50 \\sim Cl3: within 1.9A with sigma of 0.02 and sigma for
terminal atoms of 0.04
C41 \\sim C42 \\sim C43 \\sim C44 \\sim C40A \\sim C42A \\sim C44A \\sim C40:
within 1.7A with sigma of 0.02 and sigma for terminal atoms of 0.04
C45 \\sim C46 \\sim C47 \\sim C48 \\sim C49 \\sim C45A \\sim C47A \\sim C48A
\\sim C49A: within 1.7A with sigma of 0.02 and sigma for terminal atoms of 0.04
Uanis(C50) \\sim Ueq, Uanis(Cl1) \\sim Ueq, Uanis(Cl2) \\sim Ueq, Uanis(Cl3)
\\sim Ueq: with sigma of 0.01 and sigma for terminal atoms of 0.02
Uanis(C40) \\sim Ueq, Uanis(C41) \\sim Ueq, Uanis(C42) \\sim Ueq, Uanis(C43)
\\sim Ueq, Uanis(C44) \\sim Ueq, Uanis(C40A) \\sim Ueq, Uanis(C42A) \\sim Ueq,
Uanis(C44A) \\sim Ueq: with sigma of 0.01 and sigma for terminal atoms of 0.02
Uanis(C45) \\sim Ueq, Uanis(C47) \\sim Ueq, Uanis(C48) \\sim Ueq, Uanis(C49)
\\sim Ueq, Uanis(C45A) \\sim Ueq, Uanis(C47A) \\sim Ueq, Uanis(C48A) \\sim Ueq,
Uanis(C49A) \\sim Ueq: with sigma of 0.01 and sigma for terminal atoms of 0.02
4. Others
 Sof(H39A)=Sof(H41C)=Sof(H41D)=Sof(H43C)=Sof(H43D)=Sof(C40A)=Sof(H40C)=
 Sof(H40D)=Sof(C42A)=Sof(H42C)=Sof(H42D)=Sof(C44A)=Sof(H44D)=Sof(H44E)=
 Sof(H44F)=1-FVAR(1)
 Sof(H39)=Sof(C40)=Sof(H40A)=Sof(H40B)=Sof(H41A)=Sof(H41B)=Sof(C42)=Sof(H42A)=
 Sof(H42B)=Sof(H43A)=Sof(H43B)=Sof(C44)=Sof(H44A)=Sof(H44B)=Sof(H44C)=FVAR(1)
 Sof(H46C)=Sof(H46D)=Sof(C45A)=Sof(H45C)=Sof(H45D)=Sof(C47A)=Sof(H47C)=
 Sof(H47D)=Sof(C48A)=Sof(H48C)=Sof(H48D)=Sof(C49A)=Sof(H49D)=Sof(H49E)=
 Sof(H49F)=1-FVAR(2)
 Sof(C45)=Sof(H45A)=Sof(H45B)=Sof(H46A)=Sof(H46B)=Sof(C47)=Sof(H47A)=Sof(H47B)=
 Sof(C48)=Sof(H48A)=Sof(H48B)=Sof(C49)=Sof(H49A)=Sof(H49B)=Sof(H49C)=FVAR(2)
 Fixed Sof: Cl1(0.5) Cl2(0.5) Cl3(0.5) C50(0.5) H50(0.5)
5.a Riding coordinates:
 C44(H44A,H44B,H44C), C49(H49A,H49B,H49C)
5.b Ternary CH refined with riding coordinates:
 C50(H50), C39(H39), C39(H39A)
5.c Secondary CH2 refined with riding coordinates:
 C40(H40A,H40B), C41(H41A,H41B), C41(H41C,H41D), C42(H42A,H42B), C43(H43A,
 H43B), C43(H43C,H43D), C45(H45A,H45B), C46(H46A,H46B), C46(H46C,H46D),
 C47(H47A,H47B), C48(H48A,H48B), C40A(H40C,H40D), C42A(H42C,H42D), C45A(H45C,
 H45D), C47A(H47C,H47D), C48A(H48C,H48D)
5.d Aromatic/amide H refined with riding coordinates:
 C4(H4), C10(H10), C15(H15), C16(H16), C21(H21), C22(H22), C23(H23), C24(H24),
 C29(H29), C30(H30), C31(H31), C32(H32), C34(H34), C35(H35), C36(H36), C37(H37)
5.e Idealised Me refined as rotating group:
 C44A(H44D,H44E,H44F), C49A(H49D,H49E,H49F)
;
_olex2_submission_special_instructions 'No special instructions were received'
_oxdiff_exptl_absorpt_empirical_details
;
Empirical correction (ABSPACK) includes:
- Absorption correction using spherical harmonics
- Frame scaling
;
_oxdiff_exptl_absorpt_empirical_full_max 2.966
_oxdiff_exptl_absorpt_empirical_full_min 0.291

loop_
_space_group_symop_operation_xyz
'x, y, z'
'-x, -y, -z'

loop_
_atom_site_label
_atom_site_type_symbol
_atom_site_fract_x
_atom_site_fract_y
_atom_site_fract_z
_atom_site_U_iso_or_equiv
_atom_site_adp_type
_atom_site_occupancy
_atom_site_site_symmetry_order
_atom_site_calc_flag
_atom_site_refinement_flags_posn
_atom_site_refinement_flags_adp
_atom_site_refinement_flags_occupancy
_atom_site_disorder_assembly
_atom_site_disorder_group
Cl1 Cl 0.7399(5) 0.0539(2) -0.02196(15) 0.1536(12) Uani 0.5 1 d D U P A -1
Cl2 Cl 0.5793(4) -0.0843(2) -0.05774(15) 0.1276(8) Uani 0.5 1 d D U P A -1
Cl3 Cl 0.3845(7) 0.0204(3) 0.0410(3) 0.1738(16) Uani 0.5 1 d D U P A -1
C50 C 0.5382(11) 0.0270(7) -0.0430(6) 0.135(4) Uani 0.5 1 d D U P A -1
H50 H 0.494368 0.075432 -0.095006 0.162 Uiso 0.5 1 calc R . P A -1
O1 O 0.0826(2) 0.37866(9) 0.32554(9) 0.0490(4) Uani 1 1 d . . . . .
O2 O 0.3932(2) 0.25232(11) 0.13275(9) 0.0564(4) Uani 1 1 d . . . . .
N1 N 0.2380(2) 0.31737(11) 0.22790(10) 0.0428(4) Uani 1 1 d . . . . .
C1 C 0.1880(3) 0.31600(13) 0.31201(12) 0.0394(4) Uani 1 1 d . . . . .
C2 C 0.3536(3) 0.24638(13) 0.20723(12) 0.0421(4) Uani 1 1 d . . . . .
C3 C 0.4218(2) 0.16393(12) 0.27909(11) 0.0370(4) Uani 1 1 d . . . . .
C4 C 0.5274(2) 0.09011(13) 0.26146(11) 0.0380(4) Uani 1 1 d . . . . .
H4 H 0.559240 0.094656 0.204801 0.046 Uiso 1 1 calc R . . . .
C5 C 0.5883(2) 0.00763(12) 0.32772(11) 0.0350(4) Uani 1 1 d . . . . .
C6 C 0.5407(2) 0.00276(12) 0.41322(11) 0.0336(4) Uani 1 1 d . . . . .
C7 C 0.4381(2) 0.08031(12) 0.43214(11) 0.0333(4) Uani 1 1 d . . . . .
C8 C 0.3762(2) 0.16052(12) 0.36430(11) 0.0344(4) Uani 1 1 d . . . . .
C9 C 0.2662(2) 0.23565(12) 0.38273(11) 0.0347(4) Uani 1 1 d . . . . .
C10 C 0.2322(2) 0.23453(12) 0.46551(11) 0.0353(4) Uani 1 1 d . . . . .
H10 H 0.157935 0.284021 0.476559 0.042 Uiso 1 1 calc R . . . .
C11 C 0.3078(2) 0.15955(12) 0.53475(11) 0.0341(4) Uani 1 1 d . . . . .
C12 C 0.4000(2) 0.07942(12) 0.51789(11) 0.0329(4) Uani 1 1 d . . . . .
C13 C 0.2881(2) 0.16041(12) 0.62179(11) 0.0349(4) Uani 1 1 d . . . . .
C14 C 0.3146(2) 0.07412(12) 0.68949(11) 0.0363(4) Uani 1 1 d . . . . .
C15 C 0.2474(3) 0.06998(13) 0.77376(12) 0.0412(4) Uani 1 1 d . . . . .
H15 H 0.266242 0.013795 0.819250 0.049 Uiso 1 1 calc R . . . .
C16 C 0.1557(3) 0.14777(14) 0.78829(12) 0.0441(4) Uani 1 1 d . . . . .
H16 H 0.095712 0.141710 0.841406 0.053 Uiso 1 1 calc R . . . .
C17 C 0.1505(3) 0.23783(13) 0.72353(12) 0.0417(4) Uani 1 1 d . . . . .
C18 C 0.2379(2) 0.24611(12) 0.64204(11) 0.0376(4) Uani 1 1 d . . . . .
C19 C 0.2775(2) 0.33826(12) 0.58643(12) 0.0386(4) Uani 1 1 d . . . . .
C20 C 0.1747(3) 0.41783(13) 0.60036(13) 0.0439(4) Uani 1 1 d . . . . .
C21 C 0.0671(3) 0.40632(14) 0.67821(14) 0.0503(5) Uani 1 1 d . . . . .
H21 H -0.001523 0.458620 0.686974 0.060 Uiso 1 1 calc R . . . .
C22 C 0.0631(3) 0.32048(15) 0.73956(13) 0.0499(5) Uani 1 1 d . . . . .
H22 H 0.003038 0.315311 0.792504 0.060 Uiso 1 1 calc R . . . .
C23 C 0.1781(3) 0.50869(14) 0.53603(14) 0.0479(5) Uani 1 1 d . . . . .
H23 H 0.115377 0.561585 0.546225 0.057 Uiso 1 1 calc R . . . .
C24 C 0.2723(3) 0.51807(14) 0.46038(14) 0.0482(5) Uani 1 1 d . . . . .
H24 H 0.258398 0.575162 0.415507 0.058 Uiso 1 1 calc R . . . .
C25 C 0.3926(3) 0.44168(14) 0.44842(13) 0.0442(4) Uani 1 1 d . . . . .
C26 C 0.4141(3) 0.35454(12) 0.51687(12) 0.0397(4) Uani 1 1 d . . . . .
C27 C 0.5683(3) 0.28874(13) 0.51119(13) 0.0417(4) Uani 1 1 d . . . . .
C28 C 0.6513(3) 0.29655(15) 0.42914(14) 0.0469(5) Uani 1 1 d . . . . .
C29 C 0.6074(3) 0.37876(16) 0.35814(14) 0.0519(5) Uani 1 1 d . . . . .
H29 H 0.658137 0.382795 0.303703 0.062 Uiso 1 1 calc R . . . .
C30 C 0.4921(3) 0.45136(15) 0.36917(14) 0.0511(5) Uani 1 1 d . . . . .
H30 H 0.478127 0.508315 0.324148 0.061 Uiso 1 1 calc R . . . .
C31 C 0.7808(3) 0.22253(16) 0.41848(15) 0.0528(5) Uani 1 1 d . . . . .
H31 H 0.828756 0.225932 0.363773 0.063 Uiso 1 1 calc R . . . .
C32 C 0.8350(3) 0.14768(16) 0.48632(16) 0.0546(5) Uani 1 1 d . . . . .
H32 H 0.910556 0.097373 0.477460 0.066 Uiso 1 1 calc R . . . .
C33 C 0.7775(3) 0.14511(15) 0.57134(15) 0.0497(5) Uani 1 1 d . . . . .
C34 C 0.8516(3) 0.07404(17) 0.64306(17) 0.0595(6) Uani 1 1 d . . . . .
H34 H 0.930193 0.024348 0.634924 0.071 Uiso 1 1 calc R . . . .
C35 C 0.8104(3) 0.07689(17) 0.72339(17) 0.0634(6) Uani 1 1 d . . . . .
H35 H 0.856661 0.028299 0.769996 0.076 Uiso 1 1 calc R . . . .
C36 C 0.6970(3) 0.15399(18) 0.73577(15) 0.0579(6) Uani 1 1 d . . . . .
H36 H 0.675206 0.158481 0.790223 0.070 Uiso 1 1 calc R . . . .
C37 C 0.6188(3) 0.22230(15) 0.66814(14) 0.0484(5) Uani 1 1 d . . . . .
H37 H 0.543927 0.272557 0.677461 0.058 Uiso 1 1 calc R . . . .
C38 C 0.6495(3) 0.21805(14) 0.58456(14) 0.0444(4) Uani 1 1 d . . . . .
C39 C 0.1580(3) 0.39783(15) 0.15545(13) 0.0522(5) Uani 1 1 d D . . . .
H39 H 0.209111 0.384726 0.103533 0.063 Uiso 0.561(5) 1 calc R . P B 1
H39A H 0.076038 0.437212 0.182391 0.063 Uiso 0.439(5) 1 calc R . P B 2
C40 C 0.2054(7) 0.4894(3) 0.1448(3) 0.0628(13) Uani 0.561(5) 1 d . U P B 1
H40A H 0.144982 0.508365 0.191673 0.075 Uiso 0.561(5) 1 calc R . P B 1
H40B H 0.157850 0.533674 0.092593 0.075 Uiso 0.561(5) 1 calc R . P B 1
C41 C 0.3987(5) 0.5022(2) 0.14048(19) 0.0797(8) Uani 1 1 d . U . . .
H41A H 0.442311 0.464963 0.195774 0.096 Uiso 0.561(5) 1 calc R . P B 1
H41B H 0.462560 0.475275 0.099068 0.096 Uiso 0.561(5) 1 calc R . P B 1
H41C H 0.456540 0.451517 0.186079 0.096 Uiso 0.439(5) 1 calc R . P B 2
H41D H 0.315308 0.540221 0.167278 0.096 Uiso 0.439(5) 1 calc R . P B 2
C42 C 0.4431(8) 0.5936(4) 0.1193(3) 0.0686(13) Uani 0.561(5) 1 d . U P B 1
H42A H 0.370112 0.622235 0.157474 0.082 Uiso 0.561(5) 1 calc R . P B 1
H42B H 0.407719 0.628905 0.062026 0.082 Uiso 0.561(5) 1 calc R . P B 1
C43 C 0.6331(6) 0.6106(3) 0.1211(3) 0.1073(12) Uani 1 1 d . U . . .
H43A H 0.668827 0.579463 0.178963 0.129 Uiso 0.561(5) 1 calc R . P B 1
H43B H 0.709302 0.581149 0.084456 0.129 Uiso 0.561(5) 1 calc R . P B 1
H43C H 0.728228 0.637571 0.080716 0.129 Uiso 0.439(5) 1 calc R . P B 2
H43D H 0.685824 0.563646 0.170707 0.129 Uiso 0.439(5) 1 calc R . P B 2
C44 C 0.6600(10) 0.7083(4) 0.0942(3) 0.093(2) Uani 0.561(5) 1 d . U P B 1
H44A H 0.617656 0.741122 0.038573 0.139 Uiso 0.561(5) 1 d R . P B 1
H44B H 0.783396 0.712802 0.091843 0.139 Uiso 0.561(5) 1 d R . P B 1
H44C H 0.596996 0.736172 0.134413 0.139 Uiso 0.561(5) 1 d R . P B 1
C45 C -0.0444(5) 0.3954(3) 0.1567(3) 0.0626(13) Uani 0.555(4) 1 d D U P B 1
H45A H -0.102263 0.409535 0.206486 0.075 Uiso 0.555(4) 1 calc R . P B 1
H45B H -0.088481 0.445159 0.106395 0.075 Uiso 0.555(4) 1 calc R . P B 1
C46 C -0.0950(4) 0.3051(2) 0.15856(17) 0.0730(7) Uani 1 1 d D U . . .
H46A H -0.220763 0.306530 0.173703 0.088 Uiso 0.555(4) 1 calc R . P B 1
H46B H -0.037345 0.255136 0.204717 0.088 Uiso 0.555(4) 1 calc R . P B 1
H46C H -0.039031 0.247960 0.198788 0.088 Uiso 0.445(4) 1 calc R . P B 2
H46D H -0.174539 0.338269 0.191246 0.088 Uiso 0.445(4) 1 calc R . P B 2
C47 C -0.0573(9) 0.2777(4) 0.0807(3) 0.0793(15) Uani 0.555(4) 1 d . U P B 1
H47A H -0.111301 0.328438 0.033828 0.095 Uiso 0.555(4) 1 calc R . P B 1
H47B H 0.069005 0.273448 0.066705 0.095 Uiso 0.555(4) 1 calc R . P B 1
C48 C -0.1158(11) 0.1884(6) 0.0840(5) 0.0941(19) Uani 0.555(4) 1 d . U P B 1
H48A H -0.240857 0.191547 0.101267 0.113 Uiso 0.555(4) 1 calc R . P B 1
H48B H -0.056984 0.137574 0.129143 0.113 Uiso 0.555(4) 1 calc R . P B 1
C49 C -0.0877(12) 0.1605(7) 0.0044(5) 0.117(3) Uani 0.555(4) 1 d . U P B 1
H49A H -0.118617 0.214566 -0.044641 0.175 Uiso 0.555(4) 1 d R . P B 1
H49B H -0.160117 0.112476 0.010859 0.175 Uiso 0.555(4) 1 d R . P B 1
H49C H 0.033863 0.136626 -0.003201 0.175 Uiso 0.555(4) 1 d R . P B 1
C40A C 0.3044(8) 0.4623(3) 0.1014(3) 0.0544(15) Uani 0.439(5) 1 d . U P B 2
H40C H 0.388247 0.424572 0.074498 0.065 Uiso 0.439(5) 1 calc R . P B 2
H40D H 0.247179 0.513225 0.055671 0.065 Uiso 0.439(5) 1 calc R . P B 2
C42A C 0.5447(13) 0.5667(6) 0.0847(5) 0.083(2) Uani 0.439(5) 1 d . U P B 2
H42C H 0.631399 0.527449 0.060581 0.100 Uiso 0.439(5) 1 calc R . P B 2
H42D H 0.487990 0.614955 0.037119 0.100 Uiso 0.439(5) 1 calc R . P B 2
C44A C 0.5251(16) 0.6868(8) 0.1486(6) 0.117(3) Uani 0.439(5) 1 d . U P B 2
H44D H 0.480157 0.736399 0.099440 0.176 Uiso 0.439(5) 1 calc GR . P B 2
H44E H 0.596848 0.711467 0.176467 0.176 Uiso 0.439(5) 1 calc GR . P B 2
H44F H 0.428624 0.661418 0.187679 0.176 Uiso 0.439(5) 1 calc GR . P B 2
C45A C 0.0548(6) 0.3712(3) 0.1051(3) 0.0462(12) Uani 0.445(4) 1 d . U P B 2
H45C H 0.133037 0.337859 0.072123 0.055 Uiso 0.445(4) 1 calc R . P B 2
H45D H -0.002066 0.428020 0.064851 0.055 Uiso 0.445(4) 1 calc R . P B 2
C47A C -0.1969(10) 0.2795(6) 0.1040(5) 0.105(3) Uani 0.445(4) 1 d D U P B 2
H47C H -0.275127 0.335568 0.075872 0.126 Uiso 0.445(4) 1 calc R . P B 2
H47D H -0.271115 0.233787 0.141857 0.126 Uiso 0.445(4) 1 calc R . P B 2
C48A C -0.1118(14) 0.2402(8) 0.0357(7) 0.125(3) Uani 0.445(4) 1 d D U P B 2
H48C H -0.040970 0.284574 -0.006498 0.151 Uiso 0.445(4) 1 calc R . P B 2
H48D H -0.200058 0.226127 0.007053 0.151 Uiso 0.445(4) 1 calc R . P B 2
C49A C 0.0024(17) 0.1508(8) 0.0832(11) 0.169(5) Uani 0.445(4) 1 d D U P B 2
H49D H -0.018141 0.099971 0.065734 0.253 Uiso 0.445(4) 1 calc GR . P B 2
H49E H -0.026506 0.135339 0.143653 0.253 Uiso 0.445(4) 1 calc GR . P B 2
H49F H 0.124119 0.160513 0.070242 0.253 Uiso 0.445(4) 1 calc GR . P B 2

loop_
_atom_site_aniso_label
_atom_site_aniso_U_11
_atom_site_aniso_U_22
_atom_site_aniso_U_33
_atom_site_aniso_U_23
_atom_site_aniso_U_13
_atom_site_aniso_U_12
Cl1 0.195(3) 0.183(3) 0.0905(14) -0.0191(15) -0.0366(15) -0.087(2)
Cl2 0.150(2) 0.145(2) 0.1044(15) -0.0559(14) -0.0414(14) -0.0096(16)
Cl3 0.224(4) 0.131(3) 0.164(3) -0.058(3) 0.038(3) -0.041(3)
C50 0.172(8) 0.129(7) 0.101(6) -0.006(5) -0.049(6) -0.055(6)
O1 0.0620(9) 0.0344(7) 0.0427(7) -0.0113(6) -0.0068(6) 0.0152(6)
O2 0.0756(10) 0.0456(8) 0.0334(7) -0.0066(6) -0.0012(7) 0.0167(7)
N1 0.0530(9) 0.0332(8) 0.0335(8) -0.0059(6) -0.0045(7) 0.0080(7)
C1 0.0459(10) 0.0298(9) 0.0381(9) -0.0089(7) -0.0049(7) 0.0037(7)
C2 0.0506(11) 0.0334(9) 0.0360(9) -0.0081(7) -0.0035(8) 0.0043(8)
C3 0.0422(9) 0.0293(9) 0.0346(9) -0.0074(7) -0.0025(7) 0.0012(7)
C4 0.0462(10) 0.0315(9) 0.0319(8) -0.0087(7) -0.0001(7) 0.0008(7)
C5 0.0401(9) 0.0278(8) 0.0346(9) -0.0092(7) -0.0015(7) -0.0007(7)
C6 0.0375(9) 0.0274(8) 0.0338(9) -0.0091(7) -0.0020(7) -0.0011(7)
C7 0.0367(9) 0.0272(8) 0.0338(9) -0.0092(7) -0.0021(7) -0.0009(7)
C8 0.0390(9) 0.0264(8) 0.0353(9) -0.0090(7) -0.0027(7) -0.0006(7)
C9 0.0381(9) 0.0264(8) 0.0359(9) -0.0079(7) -0.0039(7) 0.0013(7)
C10 0.0382(9) 0.0261(8) 0.0396(9) -0.0111(7) -0.0034(7) 0.0020(6)
C11 0.0370(8) 0.0286(8) 0.0352(9) -0.0108(7) -0.0014(7) -0.0008(6)
C12 0.0352(8) 0.0265(8) 0.0349(9) -0.0095(7) -0.0023(7) 0.0002(6)
C13 0.0372(9) 0.0302(8) 0.0359(9) -0.0117(7) -0.0011(7) 0.0001(6)
C14 0.0400(9) 0.0319(9) 0.0354(9) -0.0120(7) -0.0016(7) 0.0001(7)
C15 0.0502(10) 0.0343(9) 0.0347(9) -0.0102(7) -0.0005(7) 0.0018(8)
C16 0.0531(11) 0.0403(10) 0.0364(9) -0.0154(8) 0.0028(8) 0.0022(8)
C17 0.0496(10) 0.0367(10) 0.0383(9) -0.0164(8) -0.0030(8) 0.0041(8)
C18 0.0422(9) 0.0318(9) 0.0384(9) -0.0138(7) -0.0060(7) 0.0031(7)
C19 0.0449(10) 0.0314(9) 0.0400(9) -0.0139(7) -0.0097(7) 0.0029(7)
C20 0.0522(11) 0.0332(9) 0.0489(11) -0.0182(8) -0.0121(8) 0.0038(8)
C21 0.0628(13) 0.0377(10) 0.0513(11) -0.0223(9) -0.0082(9) 0.0107(9)
C22 0.0618(13) 0.0442(11) 0.0439(10) -0.0224(9) -0.0024(9) 0.0090(9)
C23 0.0570(12) 0.0310(9) 0.0567(12) -0.0163(8) -0.0163(9) 0.0042(8)
C24 0.0575(12) 0.0301(9) 0.0538(12) -0.0070(8) -0.0179(9) -0.0021(8)
C25 0.0497(11) 0.0342(9) 0.0468(10) -0.0086(8) -0.0103(8) -0.0061(8)
C26 0.0460(10) 0.0309(9) 0.0417(9) -0.0100(7) -0.0090(8) -0.0036(7)
C27 0.0426(10) 0.0350(9) 0.0457(10) -0.0102(8) -0.0050(8) -0.0059(7)
C28 0.0457(10) 0.0432(11) 0.0487(11) -0.0115(9) -0.0020(8) -0.0076(8)
C29 0.0555(12) 0.0514(12) 0.0432(11) -0.0097(9) 0.0010(9) -0.0095(9)
C30 0.0603(12) 0.0388(10) 0.0461(11) -0.0013(8) -0.0093(9) -0.0090(9)
C31 0.0462(11) 0.0535(12) 0.0561(12) -0.0190(10) 0.0063(9) -0.0061(9)
C32 0.0444(11) 0.0452(11) 0.0700(14) -0.0190(10) 0.0018(10) 0.0006(9)
C33 0.0391(10) 0.0419(11) 0.0620(13) -0.0110(9) -0.0050(9) -0.0021(8)
C34 0.0453(11) 0.0485(12) 0.0731(16) -0.0085(11) -0.0108(10) 0.0039(9)
C35 0.0553(13) 0.0519(13) 0.0683(15) -0.0002(11) -0.0216(11) 0.0023(10)
C36 0.0559(12) 0.0600(14) 0.0512(12) -0.0080(10) -0.0140(10) -0.0053(10)
C37 0.0466(11) 0.0443(11) 0.0506(11) -0.0097(9) -0.0100(9) -0.0052(8)
C38 0.0399(10) 0.0372(10) 0.0517(11) -0.0087(8) -0.0065(8) -0.0046(8)
C39 0.0661(13) 0.0388(10) 0.0373(10) -0.0035(8) -0.0066(9) 0.0155(9)
C40 0.077(3) 0.041(2) 0.051(2) 0.0022(17) -0.002(2) 0.0060(19)
C41 0.098(2) 0.0641(16) 0.0623(15) 0.0015(12) -0.0181(14) -0.0105(14)
C42 0.083(3) 0.053(2) 0.058(3) -0.001(2) -0.010(2) -0.014(2)
C43 0.122(3) 0.105(3) 0.087(2) -0.015(2) -0.012(2) -0.029(2)
C44 0.134(5) 0.097(4) 0.056(3) -0.014(3) -0.005(3) -0.067(4)
C45 0.062(2) 0.066(3) 0.045(2) -0.0102(18) -0.0064(18) 0.015(2)
C46 0.0667(16) 0.090(2) 0.0507(13) -0.0121(13) -0.0037(11) -0.0044(14)
C47 0.086(3) 0.092(3) 0.061(3) -0.030(2) -0.005(2) -0.004(3)
C48 0.102(4) 0.103(4) 0.079(4) -0.032(3) 0.010(3) -0.028(4)
C49 0.120(6) 0.150(6) 0.106(5) -0.079(5) 0.001(4) -0.012(5)
C40A 0.082(3) 0.030(2) 0.044(2) -0.0019(18) -0.020(2) 0.000(2)
C42A 0.101(5) 0.074(4) 0.074(4) -0.014(3) -0.024(4) -0.023(4)
C44A 0.134(8) 0.135(8) 0.085(6) -0.038(5) -0.030(5) -0.002(6)
C45A 0.049(2) 0.049(2) 0.033(2) -0.0080(17) -0.0091(17) 0.0061(18)
C47A 0.072(4) 0.121(5) 0.095(4) 0.020(4) -0.027(3) -0.044(4)
C48A 0.119(5) 0.126(6) 0.134(6) -0.029(5) -0.042(5) -0.032(5)
C49A 0.126(8) 0.136(9) 0.242(12) -0.029(8) -0.079(8) -0.035(7)

loop_
_atom_type_symbol
_atom_type_description
_atom_type_scat_dispersion_real
_atom_type_scat_dispersion_imag
_atom_type_scat_source
C C 0.0181 0.0091 'International Tables Vol C Tables 4.2.6.8 and 6.1.1.4'
H H 0.0000 0.0000 'International Tables Vol C Tables 4.2.6.8 and 6.1.1.4'
Cl Cl 0.3639 0.7018 'International Tables Vol C Tables 4.2.6.8 and 6.1.1.4'
N N 0.0311 0.0180 'International Tables Vol C Tables 4.2.6.8 and 6.1.1.4'
O O 0.0492 0.0322 'International Tables Vol C Tables 4.2.6.8 and 6.1.1.4'

loop_
_geom_angle_atom_site_label_1
_geom_angle_atom_site_label_2
_geom_angle_atom_site_label_3
_geom_angle
_geom_angle_site_symmetry_1
_geom_angle_site_symmetry_3
_geom_angle_publ_flag
Cl2 C50 Cl1 108.0(5) . . ?
Cl3 C50 Cl1 110.8(5) . . ?
Cl3 C50 Cl2 108.7(5) . . ?
C1 N1 C39 118.35(15) . . ?
C2 N1 C1 124.02(15) . . ?
C2 N1 C39 117.59(15) . . ?
O1 C1 N1 120.60(16) . . ?
O1 C1 C9 121.69(17) . . ?
N1 C1 C9 117.70(15) . . ?
O2 C2 N1 120.76(16) . . ?
O2 C2 C3 121.91(17) . . ?
N1 C2 C3 117.32(16) . . ?
C4 C3 C2 119.04(16) . . ?
C4 C3 C8 120.67(16) . . ?
C8 C3 C2 120.28(16) . . ?
C3 C4 C5 121.33(16) . . ?
C4 C5 C14 122.06(16) . 2_656 ?
C6 C5 C4 118.45(16) . . ?
C6 C5 C14 119.31(16) . 2_656 ?
C5 C6 C7 120.66(16) . . ?
C5 C6 C12 120.16(16) . 2_656 ?
C7 C6 C12 119.15(16) . 2_656 ?
C6 C7 C12 121.41(16) . . ?
C8 C7 C6 119.19(16) . . ?
C8 C7 C12 119.38(16) . . ?
C3 C8 C7 119.61(16) . . ?
C3 C8 C9 120.87(16) . . ?
C7 C8 C9 119.51(16) . . ?
C8 C9 C1 119.61(16) . . ?
C10 C9 C1 119.99(16) . . ?
C10 C9 C8 120.40(16) . . ?
C9 C10 C11 121.53(16) . . ?
C10 C11 C13 122.91(15) . . ?
C12 C11 C10 117.97(16) . . ?
C12 C11 C13 119.06(15) . . ?
C7 C12 C6 119.37(16) . 2_656 ?
C11 C12 C6 120.23(16) . 2_656 ?
C11 C12 C7 120.38(16) . . ?
C14 C13 C11 118.77(15) . . ?
C14 C13 C18 118.59(16) . . ?
C18 C13 C11 122.61(16) . . ?
C13 C14 C5 119.56(16) . 2_656 ?
C13 C14 C15 118.88(16) . . ?
C15 C14 C5 121.56(16) . 2_656 ?
C16 C15 C14 120.47(17) . . ?
C15 C16 C17 120.90(17) . . ?
C16 C17 C22 121.32(17) . . ?
C18 C17 C16 119.25(16) . . ?
C18 C17 C22 119.40(18) . . ?
C17 C18 C13 117.35(16) . . ?
C17 C18 C19 118.17(16) . . ?
C19 C18 C13 124.43(16) . . ?
C18 C19 C26 124.33(16) . . ?
C20 C19 C18 117.70(17) . . ?
C20 C19 C26 117.97(17) . . ?
C19 C20 C21 119.62(18) . . ?
C19 C20 C23 119.78(19) . . ?
C21 C20 C23 120.60(17) . . ?
C22 C21 C20 120.99(18) . . ?
C21 C22 C17 120.40(19) . . ?
C24 C23 C20 120.18(18) . . ?
C23 C24 C25 120.88(18) . . ?
C26 C25 C24 119.64(19) . . ?
C30 C25 C24 121.05(18) . . ?
C30 C25 C26 119.31(18) . . ?
C25 C26 C19 117.03(17) . . ?
C25 C26 C27 117.73(18) . . ?
C27 C26 C19 125.24(16) . . ?
C26 C27 C38 124.36(18) . . ?
C28 C27 C26 117.99(17) . . ?
C28 C27 C38 117.57(18) . . ?
C27 C28 C29 119.70(19) . . ?
C27 C28 C31 119.79(19) . . ?
C29 C28 C31 120.5(2) . . ?
C30 C29 C28 120.5(2) . . ?
C29 C30 C25 120.93(18) . . ?
C32 C31 C28 121.3(2) . . ?
C31 C32 C33 120.6(2) . . ?
C34 C33 C32 121.3(2) . . ?
C34 C33 C38 119.1(2) . . ?
C38 C33 C32 119.50(19) . . ?
C35 C34 C33 121.4(2) . . ?
C34 C35 C36 119.6(2) . . ?
C37 C36 C35 120.4(2) . . ?
C36 C37 C38 121.4(2) . . ?
C33 C38 C27 119.03(19) . . ?
C37 C38 C27 123.10(19) . . ?
C37 C38 C33 117.65(19) . . ?
N1 C39 C45 111.3(2) . . ?
N1 C39 C40A 110.1(2) . . ?
C40 C39 N1 115.2(2) . . ?
C40 C39 C45 114.2(3) . . ?
C45A C39 N1 114.8(2) . . ?
C45A C39 C40A 114.1(3) . . ?
C39 C40 C41 119.7(3) . . ?
C42 C41 C40 118.6(4) . . ?
C40A C41 C42A 119.2(4) . . ?
C41 C42 C43 121.1(5) . . ?
C44 C43 C42 114.8(5) . . ?
C42A C43 C44A 115.2(7) . . ?
C46 C45 C39 115.3(3) . . ?
C45 C46 C47 119.3(3) . . ?
C47A C46 C45A 113.1(4) . . ?
C48 C47 C46 117.7(5) . . ?
C47 C48 C49 119.2(6) . . ?
C41 C40A C39 120.2(4) . . ?
C43 C42A C41 120.1(7) . . ?
C39 C45A C46 115.2(3) . . ?
C46 C47A C48A 122.6(7) . . ?
C47A C48A C49A 104.7(9) . . ?

loop_
_geom_bond_atom_site_label_1
_geom_bond_atom_site_label_2
_geom_bond_distance
_geom_bond_site_symmetry_2
_geom_bond_publ_flag
Cl1 C50 1.777(8) . ?
Cl2 C50 1.773(8) . ?
Cl3 C50 1.707(8) . ?
O1 C1 1.217(2) . ?
O2 C2 1.220(2) . ?
N1 C1 1.406(2) . ?
N1 C2 1.401(2) . ?
N1 C39 1.503(2) . ?
C1 C9 1.481(2) . ?
C2 C3 1.480(2) . ?
C3 C4 1.377(3) . ?
C3 C8 1.410(3) . ?
C4 C5 1.413(2) . ?
C5 C6 1.410(2) . ?
C5 C14 1.448(2) 2_656 ?
C6 C7 1.423(2) . ?
C6 C12 1.430(2) 2_656 ?
C7 C8 1.410(2) . ?
C7 C12 1.424(3) . ?
C8 C9 1.413(2) . ?
C9 C10 1.372(3) . ?
C10 C11 1.420(2) . ?
C11 C12 1.411(2) . ?
C11 C13 1.450(2) . ?
C13 C14 1.408(2) . ?
C13 C18 1.445(2) . ?
C14 C15 1.423(2) . ?
C15 C16 1.363(3) . ?
C16 C17 1.418(3) . ?
C17 C18 1.416(3) . ?
C17 C22 1.427(3) . ?
C18 C19 1.443(3) . ?
C19 C20 1.414(3) . ?
C19 C26 1.449(3) . ?
C20 C21 1.425(3) . ?
C20 C23 1.427(3) . ?
C21 C22 1.353(3) . ?
C23 C24 1.351(3) . ?
C24 C25 1.424(3) . ?
C25 C26 1.419(3) . ?
C25 C30 1.418(3) . ?
C26 C27 1.445(3) . ?
C27 C28 1.413(3) . ?
C27 C38 1.453(3) . ?
C28 C29 1.421(3) . ?
C28 C31 1.428(3) . ?
C29 C30 1.356(3) . ?
C31 C32 1.351(3) . ?
C32 C33 1.425(3) . ?
C33 C34 1.416(3) . ?
C33 C38 1.424(3) . ?
C34 C35 1.356(4) . ?
C35 C36 1.409(4) . ?
C36 C37 1.369(3) . ?
C37 C38 1.411(3) . ?
C39 C40 1.445(5) . ?
C39 C45 1.565(5) . ?
C39 C40A 1.592(6) . ?
C39 C45A 1.423(5) . ?
C40 C41 1.524(6) . ?
C41 C42 1.401(6) . ?
C41 C40A 1.368(6) . ?
C41 C42A 1.597(9) . ?
C42 C43 1.534(7) . ?
C43 C44 1.439(7) . ?
C43 C42A 1.351(8) . ?
C43 C44A 1.492(11) . ?
C45 C46 1.480(5) . ?
C46 C47 1.485(6) . ?
C46 C45A 1.622(6) . ?
C46 C47A 1.462(7) . ?
C47 C48 1.483(10) . ?
C48 C49 1.515(10) . ?
C47A C48A 1.504(9) . ?
C48A C49A 1.516(9) . ?
